data_1520707
loop_
_publ_author_name
'Paladino, Marco'
'Zaifman, Joshua'
'Ciufolini, Marco A.'

_publ_section_title
;
 Total Synthesis of (+)-3-Demethoxyerythratidinone and (+)-Erysotramidine
 via the Oxidative Amidation of a Phenol.
;
_journal_issue 14
_journal_name_full 'Organic letters'
_journal_page_first 3422
_journal_page_last 3425
_journal_paper_doi 10.1021/acs.orglett.5b01423
_journal_volume 17
_journal_year 2015
_chemical_formula_sum 'C20 H23 N O8'
_chemical_formula_weight 405.39
_chemical_name_systematic
;
 ?
;
_space_group_IT_number 19
_symmetry_cell_setting orthorhombic
_symmetry_space_group_name_Hall 'P 2ac 2ab'
_symmetry_space_group_name_H-M 'P 21 21 21'
_atom_sites_solution_hydrogens geom
_atom_sites_solution_primary direct
_atom_sites_solution_secondary difmap
_audit_creation_method SHELXL-97
_cell_angle_alpha 90.00
_cell_angle_beta 90.00
_cell_angle_gamma 90.00
_cell_formula_units_Z 4
_cell_length_a 8.7215(6)
_cell_length_b 11.3257(8)
_cell_length_c 19.2170(10)
_cell_measurement_reflns_used 9863
_cell_measurement_temperature 90.0(1)
_cell_measurement_theta_max 67.6
_cell_measurement_theta_min 4.53
_cell_volume 1898.2(2)
_computing_structure_refinement 'SHELXL-97 (Sheldrick, 2008)'
_diffrn_ambient_temperature 90.0(1)
_diffrn_measured_fraction_theta_full 0.990
_diffrn_measured_fraction_theta_max 0.990
_diffrn_measurement_device_type 'Bruker APEX DUO'
_diffrn_measurement_method 'area detector'
_diffrn_radiation_monochromator graphite
_diffrn_radiation_source 'fine-focus sealed tube'
_diffrn_radiation_type CuK\a
_diffrn_radiation_wavelength 1.54178
_diffrn_reflns_av_R_equivalents 0.0305
_diffrn_reflns_av_sigmaI/netI 0.0187
_diffrn_reflns_limit_h_max 10
_diffrn_reflns_limit_h_min -10
_diffrn_reflns_limit_k_max 13
_diffrn_reflns_limit_k_min -13
_diffrn_reflns_limit_l_max 22
_diffrn_reflns_limit_l_min -22
_diffrn_reflns_number 17984
_diffrn_reflns_theta_full 67.82
_diffrn_reflns_theta_max 67.82
_diffrn_reflns_theta_min 4.53
_exptl_absorpt_coefficient_mu 0.931
_exptl_absorpt_correction_T_max 0.920
_exptl_absorpt_correction_T_min 0.795
_exptl_absorpt_correction_type multi-scan
_exptl_absorpt_process_details multi-scan
_exptl_crystal_colour colourless
_exptl_crystal_density_diffrn 1.419
_exptl_crystal_density_method 'not measured'
_exptl_crystal_description blade
_exptl_crystal_F_000 856
_exptl_crystal_size_max 0.32
_exptl_crystal_size_mid 0.19
_exptl_crystal_size_min 0.09
_refine_diff_density_max 0.121
_refine_diff_density_min -0.192
_refine_diff_density_rms 0.042
_refine_ls_abs_structure_details 'Flack H D (1983), Acta Cryst. A39, 876-881'
_refine_ls_abs_structure_Flack 0.02(5)
_refine_ls_extinction_method none
_refine_ls_goodness_of_fit_ref 1.072
_refine_ls_hydrogen_treatment mixed
_refine_ls_matrix_type full
_refine_ls_number_parameters 273
_refine_ls_number_reflns 3374
_refine_ls_number_restraints 0
_refine_ls_restrained_S_all 1.072
_refine_ls_R_factor_all 0.0277
_refine_ls_R_factor_gt 0.0269
_refine_ls_shift/su_max 0.005
_refine_ls_shift/su_mean 0.001
_refine_ls_structure_factor_coef Fsqd
_refine_ls_weighting_details 'calc w=1/[\s^2^(Fo^2^)+(0.0377P)^2^+0.4031P] where P=(Fo^2^+2Fc^2^)/3'
_refine_ls_weighting_scheme calc
_refine_ls_wR_factor_gt 0.0672
_refine_ls_wR_factor_ref 0.0680
_reflns_number_gt 3286
_reflns_number_total 3374
_reflns_threshold_expression >2\s(I)
_cod_data_source_file ol5b01423_si_002.cif
_cod_data_source_block mc049
_cod_depositor_comments 'Adding full bibliography for 1520707.cif.'
_cod_original_sg_symbol_H-M 'P 212121'
_cod_database_code 1520707

loop_
_symmetry_equiv_pos_as_xyz
'x, y, z'
'x+1/2, -y+1/2, -z'
'-x, y+1/2, -z+1/2'
'-x+1/2, -y, z+1/2'

loop_
_atom_site_label
_atom_site_type_symbol
_atom_site_fract_x
_atom_site_fract_y
_atom_site_fract_z
_atom_site_U_iso_or_equiv
_atom_site_adp_type
_atom_site_occupancy
_atom_site_symmetry_multiplicity
_atom_site_calc_flag
_atom_site_refinement_flags
C1 C 0.16140(16) 0.44782(12) 0.77129(7) 0.0207(3) Uani 1 1 d .
H1A H 0.0513 0.4294 0.7774 0.025 Uiso 1 1 calc R
H1B H 0.1996 0.4823 0.8153 0.025 Uiso 1 1 calc R
C2 C 0.17977(16) 0.53631(13) 0.71357(7) 0.0207(3) Uani 1 1 d .
C3 C 0.33567(17) 0.54762(12) 0.68532(7) 0.0198(3) Uani 1 1 d .
H3 H 0.3596 0.6138 0.6570 0.024 Uiso 1 1 calc R
C4 C 0.44421(16) 0.46827(12) 0.69818(7) 0.0182(3) Uani 1 1 d .
H4 H 0.5431 0.4824 0.6792 0.022 Uiso 1 1 calc R
C5 C 0.42211(16) 0.35640(12) 0.74103(7) 0.0180(3) Uani 1 1 d .
C6 C 0.24899(16) 0.33442(13) 0.75572(7) 0.0195(3) Uani 1 1 d .
H6 H 0.2379 0.2785 0.7957 0.023 Uiso 1 1 calc R
C7 C 0.22923(17) 0.17396(13) 0.68013(8) 0.0241(3) Uani 1 1 d .
H7A H 0.1640 0.1369 0.6441 0.029 Uiso 1 1 calc R
H7B H 0.2264 0.1235 0.7222 0.029 Uiso 1 1 calc R
C8 C 0.39266(17) 0.18368(13) 0.65383(7) 0.0212(3) Uani 1 1 d .
H8 H 0.4368 0.1022 0.6526 0.025 Uiso 1 1 calc R
C9 C 0.64110(16) 0.24223(12) 0.69187(7) 0.0187(3) Uani 1 1 d .
C10 C 0.74359(16) 0.32348(13) 0.73314(7) 0.0191(3) Uani 1 1 d .
H10A H 0.8443 0.2850 0.7403 0.023 Uiso 1 1 calc R
H10B H 0.7607 0.3970 0.7064 0.023 Uiso 1 1 calc R
C11 C 0.67475(16) 0.35364(11) 0.80282(7) 0.0180(3) Uani 1 1 d .
C12 C 0.51659(15) 0.36579(11) 0.80837(7) 0.0171(3) Uani 1 1 d .
C13 C 0.45204(16) 0.38325(12) 0.87453(7) 0.0188(3) Uani 1 1 d .
H13 H 0.3439 0.3894 0.8792 0.023 Uiso 1 1 calc R
C14 C 0.54385(17) 0.39168(12) 0.93302(7) 0.0189(3) Uani 1 1 d .
C15 C 0.70402(16) 0.38016(12) 0.92657(7) 0.0185(3) Uani 1 1 d .
C16 C 0.76707(16) 0.35971(12) 0.86208(7) 0.0189(3) Uani 1 1 d .
H16 H 0.8748 0.3496 0.8578 0.023 Uiso 1 1 calc R
C17 C 0.33425(18) 0.44188(17) 1.00676(8) 0.0335(4) Uani 1 1 d .
H17A H 0.3098 0.5073 0.9753 0.050 Uiso 1 1 calc R
H17B H 0.3149 0.4662 1.0549 0.050 Uiso 1 1 calc R
H17C H 0.2698 0.3737 0.9954 0.050 Uiso 1 1 calc R
C18 C 0.94767(16) 0.39814(15) 0.98265(8) 0.0274(3) Uani 1 1 d .
H18A H 0.9901 0.3241 0.9646 0.041 Uiso 1 1 calc R
H18B H 0.9903 0.4138 1.0289 0.041 Uiso 1 1 calc R
H18C H 0.9744 0.4631 0.9512 0.041 Uiso 1 1 calc R
C19 C 0.40036(17) 0.23352(12) 0.58013(8) 0.0225(3) Uani 1 1 d .
C20 C 0.3455(3) 0.18730(16) 0.46379(8) 0.0463(5) Uani 1 1 d .
H20A H 0.2961 0.2644 0.4582 0.070 Uiso 1 1 calc R
H20B H 0.2900 0.1282 0.4364 0.070 Uiso 1 1 calc R
H20C H 0.4518 0.1920 0.4476 0.070 Uiso 1 1 calc R
N1 N 0.48644(13) 0.25411(10) 0.70140(6) 0.0185(2) Uani 1 1 d .
O1 O 0.07431(12) 0.59861(9) 0.69354(6) 0.0269(2) Uani 1 1 d .
O2 O 0.17207(11) 0.28787(8) 0.69632(5) 0.0225(2) Uani 1 1 d .
O3 O 0.69395(12) 0.16799(9) 0.65216(5) 0.0219(2) Uani 1 1 d .
O4 O 0.49270(11) 0.41041(9) 0.99903(5) 0.0235(2) Uani 1 1 d .
O5 O 0.78412(11) 0.38855(10) 0.98741(5) 0.0232(2) Uani 1 1 d .
O6 O 0.45033(13) 0.32816(9) 0.56399(5) 0.0280(2) Uani 1 1 d .
O7 O 0.34324(15) 0.15384(9) 0.53636(5) 0.0346(3) Uani 1 1 d .
O8 O 0.22095(13) 0.08957(11) 0.86670(6) 0.0285(2) Uani 1 1 d .
H8A H 0.209(3) 0.0981(19) 0.9127(13) 0.048(6) Uiso 1 1 d .
H8B H 0.130(3) 0.0921(19) 0.8504(11) 0.041(6) Uiso 1 1 d .

loop_
_atom_site_aniso_label
_atom_site_aniso_U_11
_atom_site_aniso_U_22
_atom_site_aniso_U_33
_atom_site_aniso_U_23
_atom_site_aniso_U_13
_atom_site_aniso_U_12
C1 0.0181(6) 0.0250(7) 0.0190(7) -0.0024(6) -0.0018(6) -0.0025(6)
C2 0.0226(7) 0.0209(7) 0.0185(6) -0.0054(5) -0.0055(6) -0.0007(6)
C3 0.0271(7) 0.0187(6) 0.0137(6) -0.0006(5) -0.0017(6) -0.0010(6)
C4 0.0216(7) 0.0202(6) 0.0128(6) -0.0018(5) -0.0012(5) -0.0041(6)
C5 0.0211(7) 0.0169(6) 0.0159(6) -0.0008(5) -0.0009(6) -0.0007(5)
C6 0.0201(7) 0.0213(6) 0.0170(6) 0.0011(5) -0.0029(5) -0.0036(6)
C7 0.0282(8) 0.0197(7) 0.0245(8) -0.0032(6) -0.0030(6) -0.0051(6)
C8 0.0278(8) 0.0178(6) 0.0179(7) -0.0006(5) -0.0050(6) -0.0016(6)
C9 0.0255(7) 0.0184(6) 0.0122(6) 0.0043(5) 0.0005(5) 0.0015(6)
C10 0.0201(7) 0.0205(6) 0.0167(7) 0.0014(5) 0.0017(5) -0.0002(6)
C11 0.0212(7) 0.0151(6) 0.0176(6) 0.0009(5) 0.0016(6) -0.0019(5)
C12 0.0205(7) 0.0153(6) 0.0157(6) 0.0009(5) -0.0013(6) -0.0016(5)
C13 0.0174(6) 0.0207(7) 0.0184(7) 0.0017(5) 0.0000(5) -0.0020(6)
C14 0.0210(7) 0.0201(6) 0.0156(7) 0.0008(6) 0.0025(5) -0.0016(5)
C15 0.0200(7) 0.0190(6) 0.0164(6) 0.0015(5) -0.0024(5) -0.0021(5)
C16 0.0186(6) 0.0188(7) 0.0193(7) 0.0020(5) 0.0011(5) -0.0009(5)
C17 0.0220(7) 0.0597(10) 0.0187(7) -0.0036(7) 0.0031(6) 0.0064(7)
C18 0.0174(7) 0.0408(9) 0.0239(7) -0.0015(7) -0.0034(6) -0.0032(7)
C19 0.0282(8) 0.0193(7) 0.0201(7) -0.0022(6) -0.0058(6) 0.0031(6)
C20 0.0882(15) 0.0324(9) 0.0185(8) 0.0017(7) -0.0195(9) -0.0065(10)
N1 0.0230(6) 0.0177(5) 0.0148(5) -0.0008(4) -0.0015(5) -0.0004(5)
O1 0.0233(5) 0.0279(5) 0.0296(5) -0.0013(5) -0.0069(4) 0.0040(4)
O2 0.0238(5) 0.0217(5) 0.0219(5) -0.0029(4) -0.0055(4) -0.0033(4)
O3 0.0297(5) 0.0211(5) 0.0149(5) -0.0007(4) 0.0020(4) 0.0027(4)
O4 0.0189(5) 0.0368(5) 0.0147(5) -0.0004(4) 0.0008(4) 0.0001(4)
O5 0.0185(5) 0.0356(6) 0.0155(5) -0.0002(4) -0.0028(4) -0.0012(4)
O6 0.0414(6) 0.0233(5) 0.0194(5) 0.0018(4) -0.0035(5) -0.0049(5)
O7 0.0616(8) 0.0238(5) 0.0185(5) 0.0006(4) -0.0147(5) -0.0070(5)
O8 0.0233(6) 0.0434(6) 0.0187(6) 0.0009(5) 0.0011(4) -0.0004(5)

loop_
_atom_type_symbol
_atom_type_description
_atom_type_scat_dispersion_real
_atom_type_scat_dispersion_imag
_atom_type_scat_source
C C 0.0181 0.0091 'International Tables Vol C Tables 4.2.6.8 and 6.1.1.4'
H H 0.0000 0.0000 'International Tables Vol C Tables 4.2.6.8 and 6.1.1.4'
N N 0.0311 0.0180 'International Tables Vol C Tables 4.2.6.8 and 6.1.1.4'
O O 0.0492 0.0322 'International Tables Vol C Tables 4.2.6.8 and 6.1.1.4'

loop_
_geom_angle_atom_site_label_1
_geom_angle_atom_site_label_2
_geom_angle_atom_site_label_3
_geom_angle
C2 C1 C6 111.32(11)
C2 C1 H1A 109.4
C6 C1 H1A 109.4
C2 C1 H1B 109.4
C6 C1 H1B 109.4
H1A C1 H1B 108.0
O1 C2 C3 122.00(13)
O1 C2 C1 122.50(13)
C3 C2 C1 115.42(12)
C4 C3 C2 122.11(13)
C4 C3 H3 118.9
C2 C3 H3 118.9
C3 C4 C5 124.96(13)
C3 C4 H4 117.5
C5 C4 H4 117.5
N1 C5 C4 108.76(11)
N1 C5 C12 106.32(10)
C4 C5 C12 109.24(11)
N1 C5 C6 109.42(11)
C4 C5 C6 110.72(11)
C12 C5 C6 112.23(11)
O2 C6 C1 103.48(11)
O2 C6 C5 111.75(11)
C1 C6 C5 112.78(11)
O2 C6 H6 109.6
C1 C6 H6 109.6
C5 C6 H6 109.6
O2 C7 C8 109.73(11)
O2 C7 H7A 109.7
C8 C7 H7A 109.7
O2 C7 H7B 109.7
C8 C7 H7B 109.7
H7A C7 H7B 108.2
N1 C8 C7 110.90(12)
N1 C8 C19 110.70(12)
C7 C8 C19 112.18(12)
N1 C8 H8 107.6
C7 C8 H8 107.6
C19 C8 H8 107.6
O3 C9 N1 121.45(13)
O3 C9 C10 121.54(13)
N1 C9 C10 117.00(12)
C11 C10 C9 111.68(11)
C11 C10 H10A 109.3
C9 C10 H10A 109.3
C11 C10 H10B 109.3
C9 C10 H10B 109.3
H10A C10 H10B 107.9
C12 C11 C16 120.31(13)
C12 C11 C10 119.08(12)
C16 C11 C10 120.41(12)
C11 C12 C13 118.75(12)
C11 C12 C5 117.40(12)
C13 C12 C5 123.83(12)
C14 C13 C12 120.88(13)
C14 C13 H13 119.6
C12 C13 H13 119.6
O4 C14 C13 125.32(13)
O4 C14 C15 114.92(12)
C13 C14 C15 119.76(13)
O5 C15 C16 125.36(12)
O5 C15 C14 115.20(12)
C16 C15 C14 119.43(13)
C15 C16 C11 120.83(13)
C15 C16 H16 119.6
C11 C16 H16 119.6
O4 C17 H17A 109.5
O4 C17 H17B 109.5
H17A C17 H17B 109.5
O4 C17 H17C 109.5
H17A C17 H17C 109.5
H17B C17 H17C 109.5
O5 C18 H18A 109.5
O5 C18 H18B 109.5
H18A C18 H18B 109.5
O5 C18 H18C 109.5
H18A C18 H18C 109.5
H18B C18 H18C 109.5
O6 C19 O7 125.41(14)
O6 C19 C8 125.96(13)
O7 C19 C8 108.62(12)
O7 C20 H20A 109.5
O7 C20 H20B 109.5
H20A C20 H20B 109.5
O7 C20 H20C 109.5
H20A C20 H20C 109.5
H20B C20 H20C 109.5
C9 N1 C8 114.45(12)
C9 N1 C5 120.95(11)
C8 N1 C5 122.05(11)
C7 O2 C6 110.29(10)
C14 O4 C17 116.79(11)
C15 O5 C18 117.37(11)
C19 O7 C20 115.29(13)
H8A O8 H8B 104(2)

loop_
_geom_bond_atom_site_label_1
_geom_bond_atom_site_label_2
_geom_bond_distance
C1 C2 1.503(2)
C1 C6 1.524(2)
C1 H1A 0.9900
C1 H1B 0.9900
C2 O1 1.2215(18)
C2 C3 1.470(2)
C3 C4 1.328(2)
C3 H3 0.9500
C4 C5 1.5233(19)
C4 H4 0.9500
C5 N1 1.4956(18)
C5 C12 1.5378(18)
C5 C6 1.5561(19)
C6 O2 1.4252(17)
C6 H6 1.0000
C7 O2 1.4176(18)
C7 C8 1.516(2)
C7 H7A 0.9900
C7 H7B 0.9900
C8 N1 1.4632(18)
C8 C19 1.526(2)
C8 H8 1.0000
C9 O3 1.2254(17)
C9 N1 1.3679(18)
C9 C10 1.5082(19)
C10 C11 1.5067(19)
C10 H10A 0.9900
C10 H10B 0.9900
C11 C12 1.3903(19)
C11 C16 1.396(2)
C12 C13 1.4046(19)
C13 C14 1.3832(19)
C13 H13 0.9500
C14 O4 1.3614(16)
C14 C15 1.408(2)
C15 O5 1.3653(16)
C15 C16 1.376(2)
C16 H16 0.9500
C17 O4 1.4348(18)
C17 H17A 0.9800
C17 H17B 0.9800
C17 H17C 0.9800
C18 O5 1.4334(17)
C18 H18A 0.9800
C18 H18B 0.9800
C18 H18C 0.9800
C19 O6 1.1979(18)
C19 O7 1.3305(18)
C20 O7 1.4453(19)
C20 H20A 0.9800
C20 H20B 0.9800
C20 H20C 0.9800
O8 H8A 0.89(2)
O8 H8B 0.86(2)

loop_
_geom_torsion_atom_site_label_1
_geom_torsion_atom_site_label_2
_geom_torsion_atom_site_label_3
_geom_torsion_atom_site_label_4
_geom_torsion
C6 C1 C2 O1 140.59(13)
C6 C1 C2 C3 -42.66(16)
O1 C2 C3 C4 -168.66(13)
C1 C2 C3 C4 14.58(19)
C2 C3 C4 C5 1.6(2)
C3 C4 C5 N1 131.32(14)
C3 C4 C5 C12 -113.03(15)
C3 C4 C5 C6 11.06(18)
C2 C1 C6 O2 -65.27(13)
C2 C1 C6 C5 55.65(15)
N1 C5 C6 O2 -42.96(15)
C4 C5 C6 O2 76.90(14)
C12 C5 C6 O2 -160.74(10)
N1 C5 C6 C1 -159.05(11)
C4 C5 C6 C1 -39.19(15)
C12 C5 C6 C1 83.18(14)
O2 C7 C8 N1 50.69(15)
O2 C7 C8 C19 -73.67(14)
O3 C9 C10 C11 -147.18(13)
N1 C9 C10 C11 32.02(16)
C9 C10 C11 C12 -34.81(17)
C9 C10 C11 C16 139.97(12)
C16 C11 C12 C13 -0.49(19)
C10 C11 C12 C13 174.29(12)
C16 C11 C12 C5 -179.17(12)
C10 C11 C12 C5 -4.39(18)
N1 C5 C12 C11 43.58(15)
C4 C5 C12 C11 -73.62(15)
C6 C5 C12 C11 163.18(12)
N1 C5 C12 C13 -135.03(13)
C4 C5 C12 C13 107.77(14)
C6 C5 C12 C13 -15.43(18)
C11 C12 C13 C14 1.8(2)
C5 C12 C13 C14 -179.58(12)
C12 C13 C14 O4 178.89(13)
C12 C13 C14 C15 -1.3(2)
O4 C14 C15 O5 0.48(18)
C13 C14 C15 O5 -179.31(12)
O4 C14 C15 C16 179.29(12)
C13 C14 C15 C16 -0.5(2)
O5 C15 C16 C11 -179.47(13)
C14 C15 C16 C11 1.8(2)
C12 C11 C16 C15 -1.4(2)
C10 C11 C16 C15 -176.06(12)
N1 C8 C19 O6 -13.2(2)
C7 C8 C19 O6 111.24(17)
N1 C8 C19 O7 166.29(12)
C7 C8 C19 O7 -69.24(15)
O3 C9 N1 C8 -8.10(18)
C10 C9 N1 C8 172.70(11)
O3 C9 N1 C5 -170.37(12)
C10 C9 N1 C5 10.43(18)
C7 C8 N1 C9 163.83(12)
C19 C8 N1 C9 -70.97(15)
C7 C8 N1 C5 -34.12(17)
C19 C8 N1 C5 91.08(15)
C4 C5 N1 C9 69.78(15)
C12 C5 N1 C9 -47.75(15)
C6 C5 N1 C9 -169.16(12)
C4 C5 N1 C8 -91.13(14)
C12 C5 N1 C8 151.35(12)
C6 C5 N1 C8 29.94(17)
C8 C7 O2 C6 -68.79(14)
C1 C6 O2 C7 -173.08(11)
C5 C6 O2 C7 65.30(14)
C13 C14 O4 C17 -10.2(2)
C15 C14 O4 C17 170.06(13)
C16 C15 O5 C18 11.9(2)
C14 C15 O5 C18 -169.38(13)
O6 C19 O7 C20 0.7(2)
C8 C19 O7 C20 -178.79(15)
